data_2211792
loop_
_publ_author_name
'Shao-Wei, Peng'
'Yan-Li, Miao'
Wen-Dong,Song

_publ_section_title
;
 Diaquabis[5-(pyrazin-2-yl)tetrazolato]manganese(II)
;
_journal_coeditor_code DN2102
_journal_issue 1
_journal_name_full 'Acta Crystallographica Section E'
_journal_page_first m253
_journal_page_last m254
_journal_paper_doi 10.1107/S1600536806054006
_journal_volume 63
_journal_year 2007
_chemical_formula_iupac '[Mn (C5 H3 N3)2 (H2 O)2]'
_chemical_formula_moiety 'C10 H10 Mn N12 O2'
_chemical_formula_sum 'C10 H10 Mn N12 O2'
_chemical_formula_weight 385.24
_chemical_name_systematic
;
Diaquabis[5-(pyrazin-2-yl)tetrazolato]manganese(II)
;
_space_group_IT_number 14
_symmetry_cell_setting monoclinic
_symmetry_space_group_name_Hall '-P 2yn'
_symmetry_space_group_name_H-M 'P 1 21/n 1'
_atom_sites_solution_hydrogens geom
_atom_sites_solution_primary direct
_atom_sites_solution_secondary difmap
_audit_creation_method SHELXL-97
_cell_angle_alpha 90.00
_cell_angle_beta 104.731(2)
_cell_angle_gamma 90.00
_cell_formula_units_Z 2
_cell_length_a 5.9840(3)
_cell_length_b 11.7421(5)
_cell_length_c 10.8646(5)
_cell_measurement_reflns_used 5755
_cell_measurement_temperature 293(2)
_cell_measurement_theta_max 27.49
_cell_measurement_theta_min 2.60
_cell_volume 738.31(6)
_computing_cell_refinement SMART
_computing_data_collection 'SMART (Bruker,1998)'
_computing_data_reduction 'SAINT (Bruker, 1999)'
_computing_molecular_graphics 'SHELXTL (Bruker, 1998)'
_computing_publication_material SHELXTL
_computing_structure_refinement 'SHELXL97 (Sheldrick, 1997)'
_computing_structure_solution 'SHELXS97 (Sheldrick, 1997)'
_diffrn_ambient_temperature 293(2)
_diffrn_measured_fraction_theta_full 0.998
_diffrn_measured_fraction_theta_max 0.998
_diffrn_measurement_device_type 'Bruker APEX-II area-detector'
_diffrn_measurement_method '\f and \w'
_diffrn_radiation_monochromator graphite
_diffrn_radiation_source 'fine-focus sealed tube'
_diffrn_radiation_type MoK\a
_diffrn_radiation_wavelength 0.71073
_diffrn_reflns_av_R_equivalents 0.0218
_diffrn_reflns_av_sigmaI/netI 0.0149
_diffrn_reflns_limit_h_max 7
_diffrn_reflns_limit_h_min -7
_diffrn_reflns_limit_k_max 15
_diffrn_reflns_limit_k_min -15
_diffrn_reflns_limit_l_max 12
_diffrn_reflns_limit_l_min -14
_diffrn_reflns_number 9055
_diffrn_reflns_theta_full 27.54
_diffrn_reflns_theta_max 27.54
_diffrn_reflns_theta_min 2.60
_diffrn_standards_interval_count 0
_diffrn_standards_interval_time 0
_diffrn_standards_number 0
_exptl_absorpt_coefficient_mu 0.932
_exptl_absorpt_correction_T_max 0.8576
_exptl_absorpt_correction_T_min 0.8004
_exptl_absorpt_correction_type multi-scan
_exptl_absorpt_process_details '(SADABS; Sheldrick, 1996)'
_exptl_crystal_colour yellow
_exptl_crystal_density_diffrn 1.733
_exptl_crystal_density_method 'not measured'
_exptl_crystal_description block
_exptl_crystal_F_000 390
_exptl_crystal_size_max 0.25
_exptl_crystal_size_mid 0.20
_exptl_crystal_size_min 0.17
_refine_diff_density_max 0.173
_refine_diff_density_min -0.279
_refine_ls_extinction_method none
_refine_ls_goodness_of_fit_ref 1.052
_refine_ls_hydrogen_treatment mixed
_refine_ls_matrix_type full
_refine_ls_number_parameters 123
_refine_ls_number_reflns 1700
_refine_ls_number_restraints 0
_refine_ls_restrained_S_all 1.052
_refine_ls_R_factor_all 0.0272
_refine_ls_R_factor_gt 0.0254
_refine_ls_shift/su_max 0.000
_refine_ls_shift/su_mean 0.000
_refine_ls_structure_factor_coef Fsqd
_refine_ls_weighting_details 'calc w=1/[\s^2^(Fo^2^)+(0.0389P)^2^+0.1934P] where P=(Fo^2^+2Fc^2^)/3'
_refine_ls_weighting_scheme calc
_refine_ls_wR_factor_gt 0.0680
_refine_ls_wR_factor_ref 0.0691
_reflns_number_gt 1576
_reflns_number_total 1700
_reflns_threshold_expression I>2\s(I)
_cod_data_source_file dn2102.cif
_cod_data_source_block I
_cod_original_sg_symbol_H-M 'P 21/n'
_cod_database_code 2211792
_cod_database_fobs_code 2211792

loop_
_symmetry_equiv_pos_as_xyz
'x, y, z'
'-x+1/2, y+1/2, -z+1/2'
'-x, -y, -z'
'x-1/2, -y-1/2, z-1/2'

loop_
_atom_site_type_symbol
_atom_site_label
_atom_site_fract_x
_atom_site_fract_y
_atom_site_fract_z
_atom_site_U_iso_or_equiv
_atom_site_adp_type
_atom_site_calc_flag
_atom_site_refinement_flags
_atom_site_occupancy
C C1 0.9785(2) 0.74410(10) 0.42695(11) 0.0275(3) Uani d . 1
C C2 1.0290(3) 0.62973(11) 0.41558(16) 0.0418(3) Uani d . 1
H H2 0.9152 0.5824 0.3675 0.050 Uiso calc R 1
C C3 1.3909(3) 0.65686(13) 0.53950(16) 0.0432(3) Uani d . 1
H H3 1.5366 0.6292 0.5801 0.052 Uiso calc R 1
C C4 1.3429(2) 0.77092(12) 0.55192(13) 0.0347(3) Uani d . 1
H H4 1.4569 0.8177 0.6008 0.042 Uiso calc R 1
C C5 0.7535(2) 0.79372(10) 0.36526(11) 0.0270(3) Uani d . 1
H H1W 1.050(4) 1.0981(19) 0.286(2) 0.055(5) Uiso d . 1
H H2W 1.206(5) 1.0131(18) 0.315(2) 0.060(7) Uiso d . 1
Mn Mn1 1.0000 1.0000 0.5000 0.02879(11) Uani d S 1
N N1 1.13697(18) 0.81562(9) 0.49548(10) 0.0281(2) Uani d . 1
N N2 1.2349(2) 0.58553(11) 0.47123(15) 0.0506(4) Uani d . 1
N N3 0.70473(18) 0.90291(9) 0.37990(11) 0.0317(2) Uani d . 1
N N4 0.4875(2) 0.91688(10) 0.30907(12) 0.0381(3) Uani d . 1
N N5 0.4108(2) 0.81982(11) 0.25509(12) 0.0403(3) Uani d . 1
N N6 0.57565(19) 0.74009(10) 0.28920(11) 0.0348(3) Uani d . 1
O O1W 1.1026(2) 1.04233(11) 0.33074(12) 0.0493(3) Uani d . 1

loop_
_atom_site_aniso_label
_atom_site_aniso_U_11
_atom_site_aniso_U_22
_atom_site_aniso_U_33
_atom_site_aniso_U_12
_atom_site_aniso_U_13
_atom_site_aniso_U_23
C1 0.0254(6) 0.0242(6) 0.0310(6) 0.0004(5) 0.0038(5) -0.0007(4)
C2 0.0356(7) 0.0256(6) 0.0578(9) 0.0017(5) 0.0004(6) -0.0057(6)
C3 0.0313(7) 0.0411(8) 0.0511(8) 0.0094(6) -0.0009(6) 0.0041(6)
C4 0.0272(6) 0.0359(7) 0.0366(7) -0.0009(5) 0.0000(5) -0.0007(5)
C5 0.0252(6) 0.0242(5) 0.0298(6) -0.0005(4) 0.0035(5) -0.0023(4)
Mn1 0.03050(17) 0.01957(15) 0.03370(17) -0.00107(9) 0.00338(11) -0.00297(9)
N1 0.0267(5) 0.0253(5) 0.0301(5) -0.0006(4) 0.0034(4) -0.0012(4)
N2 0.0411(7) 0.0303(6) 0.0727(9) 0.0097(5) 0.0002(6) -0.0016(6)
N3 0.0260(5) 0.0256(5) 0.0393(6) 0.0028(4) 0.0008(4) -0.0013(4)
N4 0.0287(6) 0.0359(6) 0.0445(7) 0.0061(5) 0.0001(5) 0.0001(5)
N5 0.0289(6) 0.0422(7) 0.0436(6) 0.0025(5) -0.0022(5) -0.0046(5)
N6 0.0278(6) 0.0329(6) 0.0391(6) -0.0014(4) 0.0004(4) -0.0071(5)
O1W 0.0565(7) 0.0449(7) 0.0532(7) 0.0237(6) 0.0266(6) 0.0202(6)

loop_
_atom_type_symbol
_atom_type_description
_atom_type_scat_dispersion_real
_atom_type_scat_dispersion_imag
_atom_type_scat_source
C C 0.0033 0.0016 'International Tables Vol C Tables 4.2.6.8 and 6.1.1.4'
H H 0.0000 0.0000 'International Tables Vol C Tables 4.2.6.8 and 6.1.1.4'
N N 0.0061 0.0033 'International Tables Vol C Tables 4.2.6.8 and 6.1.1.4'
O O 0.0106 0.0060 'International Tables Vol C Tables 4.2.6.8 and 6.1.1.4'
Mn Mn 0.3368 0.7283 'International Tables Vol C Tables 4.2.6.8 and 6.1.1.4'

loop_
_geom_angle_atom_site_label_1
_geom_angle_atom_site_label_2
_geom_angle_atom_site_label_3
_geom_angle_site_symmetry_1
_geom_angle_site_symmetry_3
_geom_angle
N1 C1 C2 . . 121.02(12)
N1 C1 C5 . . 116.31(11)
C2 C1 C5 . . 122.67(11)
N2 C2 C1 . . 122.24(13)
N2 C2 H2 . . 118.9
C1 C2 H2 . . 118.9
N2 C3 C4 . . 122.02(13)
N2 C3 H3 . . 119.0
C4 C3 H3 . . 119.0
N1 C4 C3 . . 121.70(12)
N1 C4 H4 . . 119.1
C3 C4 H4 . . 119.1
N6 C5 N3 . . 111.42(11)
N6 C5 C1 . . 126.45(11)
N3 C5 C1 . . 122.12(11)
O1W Mn1 O1W . 3_776 180.0000(10)
O1W Mn1 N3 . 3_776 91.51(5)
O1W Mn1 N3 3_776 3_776 88.49(5)
O1W Mn1 N3 . . 88.49(5)
O1W Mn1 N3 3_776 . 91.51(5)
N3 Mn1 N3 3_776 . 180.0
O1W Mn1 N1 . . 91.06(4)
O1W Mn1 N1 3_776 . 88.94(4)
N3 Mn1 N1 3_776 . 104.97(4)
N3 Mn1 N1 . . 75.03(4)
O1W Mn1 N1 . 3_776 88.94(4)
O1W Mn1 N1 3_776 3_776 91.06(4)
N3 Mn1 N1 3_776 3_776 75.03(4)
N3 Mn1 N1 . 3_776 104.97(4)
N1 Mn1 N1 . 3_776 180.0
C4 N1 C1 . . 116.62(11)
C4 N1 Mn1 . . 130.27(9)
C1 N1 Mn1 . . 113.09(8)
C3 N2 C2 . . 116.39(13)
C5 N3 N4 . . 104.98(10)
C5 N3 Mn1 . . 113.42(8)
N4 N3 Mn1 . . 141.51(9)
N5 N4 N3 . . 109.18(11)
N4 N5 N6 . . 109.50(10)
C5 N6 N5 . . 104.92(11)
Mn1 O1W H1W . . 122.7(14)
Mn1 O1W H2W . . 121.0(17)
H1W O1W H2W . . 115(2)

loop_
_geom_bond_atom_site_label_1
_geom_bond_atom_site_label_2
_geom_bond_site_symmetry_2
_geom_bond_distance
C1 N1 . 1.3417(15)
C1 C2 . 1.3890(18)
C1 C5 . 1.4637(16)
C2 N2 . 1.3322(19)
C2 H2 . 0.9300
C3 N2 . 1.330(2)
C3 C4 . 1.384(2)
C3 H3 . 0.9300
C4 N1 . 1.3362(16)
C4 H4 . 0.9300
C5 N6 . 1.3283(15)
C5 N3 . 1.3333(16)
Mn1 O1W . 2.1401(12)
Mn1 O1W 3_776 2.1401(12)
Mn1 N3 3_776 2.2252(10)
Mn1 N3 . 2.2252(10)
Mn1 N1 . 2.3199(10)
Mn1 N1 3_776 2.3199(10)
N3 N4 . 1.3418(15)
N4 N5 . 1.3101(17)
N5 N6 . 1.3422(16)
O1W H1W . 0.83(2)
O1W H2W . 0.77(3)

loop_
_geom_hbond_atom_site_label_D
_geom_hbond_atom_site_label_H
_geom_hbond_atom_site_label_A
_geom_hbond_site_symmetry_A
_geom_hbond_distance_DH
_geom_hbond_distance_HA
_geom_hbond_distance_DA
_geom_hbond_angle_DHA
O1W H1W N6 2_655 0.83(2) 1.92(2) 2.7425(16) 169(2)
O1W H2W N4 1_655 0.77(3) 2.04(3) 2.7939(18) 167(2)

loop_
_geom_torsion_atom_site_label_1
_geom_torsion_atom_site_label_2
_geom_torsion_atom_site_label_3
_geom_torsion_atom_site_label_4
_geom_torsion_site_symmetry_1
_geom_torsion
N1 C1 C2 N2 . -0.1(2)
C5 C1 C2 N2 . 179.43(14)
N2 C3 C4 N1 . -0.2(3)
N1 C1 C5 N6 . 177.06(13)
C2 C1 C5 N6 . -2.5(2)
N1 C1 C5 N3 . -2.45(18)
C2 C1 C5 N3 . 177.99(14)
C3 C4 N1 C1 . 0.5(2)
C3 C4 N1 Mn1 . 178.73(11)
C2 C1 N1 C4 . -0.35(19)
C5 C1 N1 C4 . -179.91(12)
C2 C1 N1 Mn1 . -178.88(11)
C5 C1 N1 Mn1 . 1.55(14)
O1W Mn1 N1 C4 . 93.09(12)
O1W Mn1 N1 C4 3_776 -86.91(12)
N3 Mn1 N1 C4 3_776 1.24(12)
N3 Mn1 N1 C4 . -178.76(12)
O1W Mn1 N1 C1 . -88.63(9)
O1W Mn1 N1 C1 3_776 91.37(9)
N3 Mn1 N1 C1 3_776 179.52(9)
N3 Mn1 N1 C1 . -0.48(9)
C4 C3 N2 C2 . -0.2(3)
C1 C2 N2 C3 . 0.4(3)
N6 C5 N3 N4 . -0.29(15)
C1 C5 N3 N4 . 179.29(12)
N6 C5 N3 Mn1 . -177.64(9)
C1 C5 N3 Mn1 . 1.94(15)
O1W Mn1 N3 C5 . 90.76(10)
O1W Mn1 N3 C5 3_776 -89.24(10)
N1 Mn1 N3 C5 . -0.74(9)
N1 Mn1 N3 C5 3_776 179.26(9)
O1W Mn1 N3 N4 . -85.13(15)
O1W Mn1 N3 N4 3_776 94.87(15)
N1 Mn1 N3 N4 . -176.63(16)
N1 Mn1 N3 N4 3_776 3.37(16)
C5 N3 N4 N5 . 0.18(15)
Mn1 N3 N4 N5 . 176.27(11)
N3 N4 N5 N6 . -0.01(17)
N3 C5 N6 N5 . 0.29(15)
C1 C5 N6 N5 . -179.27(12)
N4 N5 N6 C5 . -0.17(16)
